data_2243953
loop_
_publ_author_name
'Brennessel, William W.'
'Ellis, John E.'

_publ_section_title
;
 Crystal structures of two novel iron isocyanides from the reaction of
 2,6-dimethylphenyl isocyanide, CNXyl, with bis(anthracene)ferrate({-}1)
;
_journal_coeditor_code YZ2014
_journal_issue 1
_journal_name_full 'Acta Crystallographica Section E'
_journal_page_first
;
;
_journal_paper_doi 10.1107/S205698902101313X
_journal_volume 78
_journal_year 2022
_chemical_formula_iupac '[K (C9 H8 N1) (C12 H24 O6)]'
_chemical_formula_moiety 'C21 H32 K N O6'
_chemical_formula_sum 'C21 H32 K N O6'
_chemical_formula_weight 433.57
_chemical_name_systematic
(7-Methylindolin-1-ido-\k<i>N</i>)(1,4,7,10,13,16-hexaoxacyclooctadecane-\k^6^<i>O</i>)potassium
_space_group_crystal_system monoclinic
_space_group_IT_number 14
_space_group_name_Hall '-P 2yn'
_space_group_name_H-M_alt 'P 1 21/n 1'
_atom_sites_solution_hydrogens geom
_atom_sites_solution_primary direct
_atom_sites_solution_secondary difmap
_audit_creation_method SHELXL-2018/3
_cell_angle_alpha 90
_cell_angle_beta 91.864(4)
_cell_angle_gamma 90
_cell_formula_units_Z 4
_cell_length_a 10.784(3)
_cell_length_b 9.754(3)
_cell_length_c 21.783(7)
_cell_measurement_reflns_used 937
_cell_measurement_temperature 173(2)
_cell_measurement_theta_max 24.98
_cell_measurement_theta_min 2.80
_cell_volume 2290.1(12)
_computing_cell_refinement
;
SAINT (Bruker, 2003)
;
_computing_data_collection
;
SMART (Bruker, 2003)
;
_computing_data_reduction
;
SAINT (Bruker, 2003)
;
_computing_molecular_graphics
;
SHELXTL (Sheldrick, 2008)
;
_computing_publication_material
;
SHELXTL (Sheldrick, 2008)
;
_computing_structure_refinement
;
<i>SHELXL2018/3</i> (Sheldrick, 2015)
;
_computing_structure_solution
;
SIR97 (Altomare <i>et al</i>., 1999)
;
_diffrn_ambient_temperature 173(2)
_diffrn_measured_fraction_theta_full 0.999
_diffrn_measured_fraction_theta_max 0.999
_diffrn_measurement_device_type 'Bruker SMART CCD platform'
_diffrn_measurement_method '\w scans'
_diffrn_radiation_type MoK\a
_diffrn_radiation_wavelength 0.71073
_diffrn_reflns_av_R_equivalents 0.0615
_diffrn_reflns_av_unetI/netI 0.0468
_diffrn_reflns_limit_h_max 12
_diffrn_reflns_limit_h_min -12
_diffrn_reflns_limit_k_max 11
_diffrn_reflns_limit_k_min -11
_diffrn_reflns_limit_l_max 25
_diffrn_reflns_limit_l_min -25
_diffrn_reflns_number 21112
_diffrn_reflns_theta_full 25.076
_diffrn_reflns_theta_max 25.076
_diffrn_reflns_theta_min 1.871
_diffrn_source 'fine-focus sealed tube'
_exptl_absorpt_coefficient_mu 0.267
_exptl_absorpt_correction_T_max 1.0000
_exptl_absorpt_correction_T_min 0.8431
_exptl_absorpt_correction_type multi-scan
_exptl_absorpt_process_details
;
(SADABS; Krause <i>et al.</i>,  2015)
;
_exptl_crystal_colour red-brown
_exptl_crystal_density_diffrn 1.258
_exptl_crystal_description block
_exptl_crystal_F_000 928
_exptl_crystal_size_max 0.24
_exptl_crystal_size_mid 0.18
_exptl_crystal_size_min 0.15
_refine_diff_density_max 0.579
_refine_diff_density_min -0.234
_refine_ls_extinction_method none
_refine_ls_goodness_of_fit_ref 1.053
_refine_ls_hydrogen_treatment constr
_refine_ls_matrix_type full
_refine_ls_number_parameters 355
_refine_ls_number_reflns 4071
_refine_ls_number_restraints 195
_refine_ls_restrained_S_all 1.030
_refine_ls_R_factor_all 0.0866
_refine_ls_R_factor_gt 0.0586
_refine_ls_shift/su_max 0.000
_refine_ls_shift/su_mean 0.000
_refine_ls_structure_factor_coef Fsqd
_refine_ls_weighting_details 'w=1/[\s^2^(Fo^2^)+(0.0838P)^2^+1.6493P] where P=(Fo^2^+2Fc^2^)/3'
_refine_ls_weighting_scheme calc
_refine_ls_wR_factor_gt 0.1490
_refine_ls_wR_factor_ref 0.1698
_reflns_number_gt 2902
_reflns_number_total 4071
_reflns_threshold_expression 'I > 2\s(I)'
_cod_data_source_file yz2014sup1.cif
_cod_data_source_block 3
_cod_original_sg_symbol_H-M 'P 21/n'
_cod_database_code 2243953
_shelx_space_group_comment
;
The symmetry employed for this shelxl refinement is uniquely defined
by the following loop, which should always be used as a source of
symmetry information in preference to the above space-group names.
They are only intended as comments.
;
_shelx_estimated_absorpt_t_min 0.939
_shelx_estimated_absorpt_t_max 0.961

loop_
_space_group_symop_operation_xyz
'x, y, z'
'-x+1/2, y+1/2, -z+1/2'
'-x, -y, -z'
'x-1/2, -y-1/2, z-1/2'

loop_
_atom_site_type_symbol
_atom_site_label
_atom_site_fract_x
_atom_site_fract_y
_atom_site_fract_z
_atom_site_U_iso_or_equiv
_atom_site_adp_type
_atom_site_calc_flag
_atom_site_occupancy
_atom_site_disorder_assembly
_atom_site_disorder_group
K K1 0.47867(6) 0.10916(7) 0.68763(3) 0.0402(2) Uani d 1 . .
N N1 0.6799(3) 0.1406(3) 0.61289(13) 0.0430(7) Uani d 0.905(3) A 1
C C1 0.7705(4) 0.0421(5) 0.61419(19) 0.0459(10) Uani d 0.905(3) A 1
H H1 0.765129 -0.039544 0.637708 0.055 Uiso calc 0.905(3) A 1
C C2 0.7249(8) 0.2379(9) 0.5741(6) 0.0359(8) Uani d 0.905(3) A 1
C C3 0.6675(3) 0.3618(4) 0.55605(16) 0.0432(9) Uani d 0.905(3) A 1
C C4 0.7309(4) 0.4449(4) 0.51661(17) 0.0515(9) Uani d 0.905(3) A 1
H H4 0.694709 0.529528 0.504037 0.062 Uiso calc 0.905(3) A 1
C C5 0.8463(4) 0.4090(4) 0.49457(19) 0.0576(10) Uani d 0.905(3) A 1
H H5 0.886958 0.469650 0.467653 0.069 Uiso calc 0.905(3) A 1
C C6 0.9020(4) 0.2882(5) 0.5110(2) 0.0539(11) Uani d 0.905(3) A 1
H H6 0.980133 0.264237 0.495166 0.065 Uiso calc 0.905(3) A 1
C C7 0.8427(3) 0.1996(4) 0.55146(15) 0.0427(8) Uani d 0.905(3) A 1
C C8 0.5449(6) 0.3985(6) 0.5809(4) 0.0589(13) Uani d 0.905(3) A 1
H H8A 0.517177 0.486450 0.563550 0.088 Uiso calc 0.905(3) A 1
H H8B 0.552535 0.406093 0.625736 0.088 Uiso calc 0.905(3) A 1
H H8C 0.484182 0.327207 0.569810 0.088 Uiso calc 0.905(3) A 1
C C9 0.8698(3) 0.0718(4) 0.57852(17) 0.0470(9) Uani d 0.905(3) A 1
H H9 0.941701 0.017349 0.573247 0.056 Uiso calc 0.905(3) A 1
N N1' 0.6079(19) 0.246(2) 0.6119(10) 0.034(5) Uani d 0.095(3) A 5
C C1' 0.567(5) 0.370(5) 0.588(3) 0.053(7) Uani d 0.095(3) A 5
H H1' 0.491531 0.409632 0.599970 0.064 Uiso calc 0.095(3) A 5
C C2' 0.716(8) 0.228(9) 0.581(6) 0.038(3) Uani d 0.095(3) A 5
C C3' 0.800(2) 0.119(3) 0.5895(13) 0.042(3) Uani d 0.095(3) A 5
C C4' 0.904(3) 0.121(3) 0.5543(14) 0.045(3) Uani d 0.095(3) A 5
H H4' 0.961602 0.047874 0.557570 0.053 Uiso calc 0.095(3) A 5
C C5' 0.927(3) 0.229(4) 0.514(2) 0.056(5) Uani d 0.095(3) A 5
H H5' 0.999937 0.226918 0.490635 0.067 Uiso calc 0.095(3) A 5
C C6' 0.849(3) 0.337(4) 0.5074(19) 0.054(4) Uani d 0.095(3) A 5
H H6' 0.865659 0.409039 0.479391 0.065 Uiso calc 0.095(3) A 5
C C7' 0.741(2) 0.342(3) 0.5425(14) 0.046(3) Uani d 0.095(3) A 5
C C8' 0.777(4) 0.011(4) 0.6371(18) 0.045(7) Uani d 0.095(3) A 5
H H8D 0.849934 -0.047214 0.642319 0.068 Uiso calc 0.095(3) A 5
H H8E 0.705141 -0.044390 0.623772 0.068 Uiso calc 0.095(3) A 5
H H8F 0.759299 0.056058 0.676182 0.068 Uiso calc 0.095(3) A 5
C C9' 0.642(3) 0.432(3) 0.5462(15) 0.047(3) Uani d 0.095(3) A 5
H H9' 0.628112 0.516371 0.525073 0.056 Uiso calc 0.095(3) A 5
O O1 0.4936(3) 0.2527(4) 0.80078(13) 0.0813(9) Uani d 1 . .
C C10 0.5423(5) 0.1834(6) 0.85294(19) 0.0962(18) Uani d 1 . .
H H10A 0.473722 0.140953 0.875365 0.115 Uiso calc 1 . .
H H10B 0.584995 0.249668 0.880795 0.115 Uiso calc 1 . .
C C11 0.6316(5) 0.0750(7) 0.8346(2) 0.0989(18) Uani d 1 . .
H H11A 0.700394 0.117054 0.812171 0.119 Uiso calc 1 . .
H H11B 0.667180 0.028987 0.871642 0.119 Uiso calc 1 . .
O O2 0.5698(3) -0.0206(3) 0.79708(12) 0.0761(8) Uani d 1 . .
C C12 0.6427(5) -0.1387(6) 0.7868(2) 0.1005(19) Uani d 1 . .
H H12A 0.663983 -0.184421 0.826332 0.121 Uiso calc 1 . .
H H12B 0.720798 -0.112539 0.767181 0.121 Uiso calc 1 . .
C C13 0.5695(5) -0.2339(5) 0.7458(2) 0.0908(16) Uani d 1 . .
H H13A 0.616207 -0.320085 0.740140 0.109 Uiso calc 1 . .
H H13B 0.489695 -0.256513 0.764607 0.109 Uiso calc 1 . .
O O3 0.5482(3) -0.1709(3) 0.69021(12) 0.0670(7) Uani d 1 . .
C C14 0.4844(5) -0.2566(4) 0.6477(3) 0.0919(15) Uani d 1 . .
H H14A 0.404047 -0.284974 0.664362 0.110 Uiso calc 1 . .
H H14B 0.534049 -0.340079 0.640399 0.110 Uiso calc 1 . .
C C15 0.4630(5) -0.1815(5) 0.5893(2) 0.0866(14) Uani d 1 . .
H H15A 0.541755 -0.141718 0.575414 0.104 Uiso calc 1 . .
H H15B 0.430216 -0.244508 0.557041 0.104 Uiso calc 1 . .
O O4 0.3765(2) -0.0765(3) 0.59986(12) 0.0652(7) Uani d 1 . .
C C16 0.3562(4) 0.0063(4) 0.54769(16) 0.0627(10) Uani d 1 . .
H H16A 0.336048 -0.051851 0.511466 0.075 Uiso calc 1 . .
H H16B 0.432230 0.059113 0.539340 0.075 Uiso calc 1 . .
C C17 0.2516(4) 0.1019(5) 0.55876(17) 0.0686(11) Uani d 1 . .
H H17A 0.232187 0.155687 0.521127 0.082 Uiso calc 1 . .
H H17B 0.176785 0.049111 0.569190 0.082 Uiso calc 1 . .
O O5 0.2850(2) 0.1903(3) 0.60716(11) 0.0604(7) Uani d 1 . .
C C18 0.1871(3) 0.2743(4) 0.62523(19) 0.0658(10) Uani d 1 . .
H H18A 0.123904 0.218585 0.645761 0.079 Uiso calc 1 . .
H H18B 0.147260 0.318732 0.588798 0.079 Uiso calc 1 . .
C C19 0.2377(4) 0.3800(4) 0.6681(2) 0.0797(13) Uani d 1 . .
H H19A 0.300098 0.436117 0.647146 0.096 Uiso calc 1 . .
H H19B 0.170037 0.441474 0.680668 0.096 Uiso calc 1 . .
O O6 0.2930(3) 0.3180(3) 0.72029(15) 0.0772(8) Uani d 1 . .
C C20 0.3488(5) 0.4134(5) 0.7604(3) 0.112(2) Uani d 1 . .
H H20A 0.286899 0.482739 0.772129 0.134 Uiso calc 1 . .
H H20B 0.416627 0.461167 0.739537 0.134 Uiso calc 1 . .
C C21 0.3987(6) 0.3447(8) 0.8154(3) 0.131(3) Uani d 1 . .
H H21A 0.431752 0.414059 0.844821 0.157 Uiso calc 1 . .
H H21B 0.331291 0.294250 0.835385 0.157 Uiso calc 1 . .

loop_
_atom_site_aniso_label
_atom_site_aniso_U_11
_atom_site_aniso_U_22
_atom_site_aniso_U_33
_atom_site_aniso_U_12
_atom_site_aniso_U_13
_atom_site_aniso_U_23
K1 0.0465(4) 0.0362(4) 0.0378(4) -0.0007(3) 0.0011(3) -0.0012(3)
N1 0.0440(16) 0.0398(16) 0.0456(16) -0.0050(13) 0.0062(13) -0.0020(12)
C1 0.051(2) 0.043(2) 0.044(3) -0.0024(19) -0.0018(19) 0.0023(18)
C2 0.037(2) 0.035(2) 0.036(4) -0.006(2) -0.0028(14) -0.0074(15)
C3 0.047(2) 0.038(2) 0.0442(19) -0.0057(17) -0.0059(16) -0.0084(16)
C4 0.062(2) 0.0396(19) 0.052(2) -0.0041(17) -0.0126(18) 0.0030(16)
C5 0.059(2) 0.060(3) 0.053(2) -0.015(2) -0.0036(18) 0.015(2)
C6 0.045(3) 0.069(3) 0.048(2) -0.009(2) 0.003(2) 0.010(2)
C7 0.0396(18) 0.049(2) 0.0391(18) -0.0058(16) -0.0033(14) 0.0011(15)
C8 0.062(3) 0.041(3) 0.074(4) 0.010(2) 0.004(3) -0.005(2)
C9 0.040(2) 0.052(2) 0.049(2) 0.0037(16) -0.0017(16) 0.0041(17)
N1' 0.037(10) 0.025(9) 0.039(12) -0.006(7) -0.002(8) -0.008(7)
C1' 0.059(13) 0.032(13) 0.069(15) 0.003(9) 0.004(12) 0.005(11)
C2' 0.038(6) 0.036(6) 0.040(7) -0.004(5) 0.000(6) -0.005(6)
C3' 0.041(6) 0.043(6) 0.042(7) 0.001(5) -0.004(6) -0.002(6)
C4' 0.040(6) 0.050(7) 0.043(7) -0.002(6) -0.004(6) 0.001(6)
C5' 0.051(9) 0.067(9) 0.050(9) -0.004(7) -0.002(8) 0.012(8)
C6' 0.051(6) 0.061(7) 0.049(7) -0.007(6) 0.000(6) 0.016(6)
C7' 0.051(6) 0.042(6) 0.044(7) -0.007(5) -0.005(5) -0.001(6)
C8' 0.039(14) 0.048(13) 0.049(16) 0.021(11) 0.012(12) 0.004(10)
C9' 0.053(6) 0.038(6) 0.048(7) -0.005(6) -0.008(6) -0.001(6)
O1 0.0748(19) 0.103(2) 0.0658(18) -0.0092(17) 0.0074(14) -0.0332(16)
C10 0.104(4) 0.142(5) 0.041(2) -0.052(4) -0.001(2) -0.022(3)
C11 0.083(3) 0.158(5) 0.055(3) -0.017(4) -0.019(2) 0.014(3)
O2 0.0715(18) 0.104(2) 0.0522(15) 0.0060(17) -0.0033(13) 0.0143(15)
C12 0.099(4) 0.136(5) 0.067(3) 0.059(4) -0.001(3) 0.038(3)
C13 0.117(4) 0.070(3) 0.087(3) 0.039(3) 0.030(3) 0.035(3)
O3 0.0851(19) 0.0446(14) 0.0720(17) 0.0067(13) 0.0135(14) 0.0112(13)
C14 0.110(4) 0.035(2) 0.130(4) 0.002(2) -0.002(3) -0.013(3)
C15 0.111(4) 0.056(3) 0.092(3) 0.006(3) -0.002(3) -0.032(2)
O4 0.0704(17) 0.0560(15) 0.0691(17) -0.0098(13) 0.0028(13) -0.0144(13)
C16 0.064(2) 0.080(3) 0.0434(19) -0.008(2) -0.0008(16) -0.0116(19)
C17 0.056(2) 0.099(3) 0.050(2) -0.016(2) -0.0069(17) 0.002(2)
O5 0.0475(14) 0.0681(16) 0.0655(16) 0.0041(12) -0.0002(11) 0.0055(13)
C18 0.048(2) 0.065(2) 0.085(3) 0.0133(18) 0.0041(19) 0.017(2)
C19 0.052(2) 0.059(2) 0.128(4) 0.010(2) 0.008(2) 0.007(3)
O6 0.0682(18) 0.0612(17) 0.102(2) 0.0043(14) 0.0066(16) -0.0249(16)
C20 0.084(3) 0.083(4) 0.167(6) 0.017(3) -0.018(4) -0.078(4)
C21 0.090(4) 0.162(6) 0.141(5) 0.013(4) 0.001(4) -0.104(5)

loop_
_atom_type_symbol
_atom_type_description
_atom_type_scat_dispersion_real
_atom_type_scat_dispersion_imag
_atom_type_scat_source
C C 0.0033 0.0016 'International Tables Vol C Tables 4.2.6.8 and 6.1.1.4'
H H 0.0000 0.0000 'International Tables Vol C Tables 4.2.6.8 and 6.1.1.4'
N N 0.0061 0.0033 'International Tables Vol C Tables 4.2.6.8 and 6.1.1.4'
O O 0.0106 0.0060 'International Tables Vol C Tables 4.2.6.8 and 6.1.1.4'
K K 0.2009 0.2494 'International Tables Vol C Tables 4.2.6.8 and 6.1.1.4'

loop_
_geom_angle_atom_site_label_1
_geom_angle_atom_site_label_2
_geom_angle_atom_site_label_3
_geom_angle_site_symmetry_1
_geom_angle_site_symmetry_3
_geom_angle
_geom_angle_publ_flag
N1' K1 O5 . . 81.9(5) ?
N1 K1 O5 . . 100.57(8) ?
N1' K1 O4 . . 96.1(5) ?
N1 K1 O4 . . 88.22(8) ?
O5 K1 O4 . . 59.44(8) ?
N1' K1 O3 . . 111.5(4) ?
N1 K1 O3 . . 84.63(8) ?
O5 K1 O3 . . 118.50(8) ?
O4 K1 O3 . . 59.55(8) ?
N1' K1 O1 . . 106.5(5) ?
N1 K1 O1 . . 115.63(9) ?
O5 K1 O1 . . 115.17(9) ?
O4 K1 O1 . . 155.96(9) ?
O3 K1 O1 . . 116.85(10) ?
N1' K1 O2 . . 126.2(5) ?
N1 K1 O2 . . 106.60(9) ?
O5 K1 O2 . . 151.81(8) ?
O4 K1 O2 . . 113.42(9) ?
O3 K1 O2 . . 58.04(9) ?
O1 K1 O2 . . 58.86(10) ?
N1' K1 O6 . . 100.4(4) ?
N1 K1 O6 . . 127.88(9) ?
O5 K1 O6 . . 57.22(8) ?
O4 K1 O6 . . 110.57(8) ?
O3 K1 O6 . . 147.10(8) ?
O1 K1 O6 . . 58.04(9) ?
O2 K1 O6 . . 108.81(9) ?
N1' K1 C16 . . 77.5(5) ?
N1 K1 C16 . . 78.26(9) ?
O5 K1 C16 . . 42.97(9) ?
O4 K1 C16 . . 23.51(9) ?
O3 K1 C16 . . 80.18(9) ?
O1 K1 C16 . . 157.82(10) ?
O2 K1 C16 . . 136.59(10) ?
O6 K1 C16 . . 99.85(9) ?
N1' K1 C1' . . 19.5(5) ?
O5 K1 C1' . . 67.6(12) ?
O4 K1 C1' . . 98.9(16) ?
O3 K1 C1' . . 129.5(8) ?
O1 K1 C1' . . 99.9(15) ?
O2 K1 C1' . . 138.5(14) ?
O6 K1 C1' . . 81.4(5) ?
C16 K1 C1' . . 76.5(16) ?
C1 N1 C2 . . 103.4(3) ?
C1 N1 K1 . . 118.8(2) ?
C2 N1 K1 . . 137.6(2) ?
N1 C1 C9 . . 114.1(4) ?
N1 C1 H1 . . 122.9 ?
C9 C1 H1 . . 122.9 ?
N1 C2 C3 . . 127.3(3) ?
N1 C2 C7 . . 111.6(3) ?
C3 C2 C7 . . 121.1(3) ?
C4 C3 C2 . . 117.1(4) ?
C4 C3 C8 . . 123.3(4) ?
C2 C3 C8 . . 119.5(4) ?
C3 C4 C5 . . 122.3(4) ?
C3 C4 H4 . . 118.9 ?
C5 C4 H4 . . 118.9 ?
C6 C5 C4 . . 121.1(4) ?
C6 C5 H5 . . 119.4 ?
C4 C5 H5 . . 119.4 ?
C5 C6 C7 . . 119.4(4) ?
C5 C6 H6 . . 120.3 ?
C7 C6 H6 . . 120.3 ?
C6 C7 C9 . . 135.8(4) ?
C6 C7 C2 . . 119.0(4) ?
C9 C7 C2 . . 105.2(3) ?
C3 C8 H8A . . 109.5 ?
C3 C8 H8B . . 109.5 ?
H8A C8 H8B . . 109.5 ?
C3 C8 H8C . . 109.5 ?
H8A C8 H8C . . 109.5 ?
H8B C8 H8C . . 109.5 ?
C1 C9 C7 . . 105.6(4) ?
C1 C9 H9 . . 127.2 ?
C7 C9 H9 . . 127.2 ?
C1' N1' C2' . . 101.3(16) ?
C1' N1' K1 . . 121.7(14) ?
C2' N1' K1 . . 136.8(15) ?
N1' C1' C9' . . 117.0(19) ?
N1' C1' K1 . . 38.8(10) ?
C9' C1' K1 . . 155.7(16) ?
N1' C1' H1' . . 121.5 ?
C9' C1' H1' . . 121.5 ?
K1 C1' H1' . . 82.8 ?
N1' C2' C3' . . 126(2) ?
N1' C2' C7' . . 111.5(17) ?
C3' C2' C7' . . 121.9(19) ?
C4' C3' C2' . . 116.6(18) ?
C4' C3' C8' . . 124(2) ?
C2' C3' C8' . . 119(2) ?
C3' C4' C5' . . 122(2) ?
C3' C4' H4' . . 119.0 ?
C5' C4' H4' . . 119.0 ?
C6' C5' C4' . . 122(2) ?
C6' C5' H5' . . 119.1 ?
C4' C5' H5' . . 119.1 ?
C5' C6' C7' . . 119(2) ?
C5' C6' H6' . . 120.4 ?
C7' C6' H6' . . 120.4 ?
C9' C7' C6' . . 135(2) ?
C9' C7' C2' . . 107.1(16) ?
C6' C7' C2' . . 118.2(18) ?
C3' C8' H8D . . 109.5 ?
C3' C8' H8E . . 109.5 ?
H8D C8' H8E . . 109.5 ?
C3' C8' H8F . . 109.5 ?
H8D C8' H8F . . 109.5 ?
H8E C8' H8F . . 109.5 ?
C1' C9' C7' . . 103.0(17) ?
C1' C9' H9' . . 128.5 ?
C7' C9' H9' . . 128.5 ?
C21 O1 C10 . . 112.2(5) ?
C21 O1 K1 . . 119.4(3) ?
C10 O1 K1 . . 118.2(3) ?
O1 C10 C11 . . 110.5(4) ?
O1 C10 H10A . . 109.5 ?
C11 C10 H10A . . 109.5 ?
O1 C10 H10B . . 109.5 ?
C11 C10 H10B . . 109.5 ?
H10A C10 H10B . . 108.1 ?
O2 C11 C10 . . 109.2(4) ?
O2 C11 H11A . . 109.8 ?
C10 C11 H11A . . 109.8 ?
O2 C11 H11B . . 109.8 ?
C10 C11 H11B . . 109.8 ?
H11A C11 H11B . . 108.3 ?
C11 O2 C12 . . 112.3(4) ?
C11 O2 K1 . . 109.8(3) ?
C12 O2 K1 . . 114.0(2) ?
O2 C12 C13 . . 108.3(4) ?
O2 C12 H12A . . 110.0 ?
C13 C12 H12A . . 110.0 ?
O2 C12 H12B . . 110.0 ?
C13 C12 H12B . . 110.0 ?
H12A C12 H12B . . 108.4 ?
O3 C13 C12 . . 108.6(4) ?
O3 C13 H13A . . 110.0 ?
C12 C13 H13A . . 110.0 ?
O3 C13 H13B . . 110.0 ?
C12 C13 H13B . . 110.0 ?
H13A C13 H13B . . 108.3 ?
C13 O3 C14 . . 112.3(4) ?
C13 O3 K1 . . 119.1(3) ?
C14 O3 K1 . . 115.9(2) ?
O3 C14 C15 . . 109.3(4) ?
O3 C14 H14A . . 109.8 ?
C15 C14 H14A . . 109.8 ?
O3 C14 H14B . . 109.8 ?
C15 C14 H14B . . 109.8 ?
H14A C14 H14B . . 108.3 ?
O4 C15 C14 . . 107.8(4) ?
O4 C15 H15A . . 110.2 ?
C14 C15 H15A . . 110.2 ?
O4 C15 H15B . . 110.2 ?
C14 C15 H15B . . 110.2 ?
H15A C15 H15B . . 108.5 ?
C16 O4 C15 . . 111.8(3) ?
C16 O4 K1 . . 103.0(2) ?
C15 O4 K1 . . 109.3(2) ?
O4 C16 C17 . . 109.1(3) ?
O4 C16 K1 . . 53.46(16) ?
C17 C16 K1 . . 86.8(2) ?
O4 C16 H16A . . 109.9 ?
C17 C16 H16A . . 109.9 ?
K1 C16 H16A . . 160.6 ?
O4 C16 H16B . . 109.9 ?
C17 C16 H16B . . 109.9 ?
K1 C16 H16B . . 73.4 ?
H16A C16 H16B . . 108.3 ?
O5 C17 C16 . . 109.3(3) ?
O5 C17 H17A . . 109.8 ?
C16 C17 H17A . . 109.8 ?
O5 C17 H17B . . 109.8 ?
C16 C17 H17B . . 109.8 ?
H17A C17 H17B . . 108.3 ?
C17 O5 C18 . . 113.2(3) ?
C17 O5 K1 . . 117.8(2) ?
C18 O5 K1 . . 122.9(2) ?
O5 C18 C19 . . 108.5(3) ?
O5 C18 H18A . . 110.0 ?
C19 C18 H18A . . 110.0 ?
O5 C18 H18B . . 110.0 ?
C19 C18 H18B . . 110.0 ?
H18A C18 H18B . . 108.4 ?
O6 C19 C18 . . 110.4(3) ?
O6 C19 H19A . . 109.6 ?
C18 C19 H19A . . 109.6 ?
O6 C19 H19B . . 109.6 ?
C18 C19 H19B . . 109.6 ?
H19A C19 H19B . . 108.1 ?
C20 O6 C19 . . 112.4(4) ?
C20 O6 K1 . . 109.1(3) ?
C19 O6 K1 . . 112.0(2) ?
O6 C20 C21 . . 110.3(5) ?
O6 C20 H20A . . 109.6 ?
C21 C20 H20A . . 109.6 ?
O6 C20 H20B . . 109.6 ?
C21 C20 H20B . . 109.6 ?
H20A C20 H20B . . 108.1 ?
O1 C21 C20 . . 111.0(5) ?
O1 C21 H21A . . 109.4 ?
C20 C21 H21A . . 109.4 ?
O1 C21 H21B . . 109.4 ?
C20 C21 H21B . . 109.4 ?
H21A C21 H21B . . 108.0 ?

loop_
_geom_bond_atom_site_label_1
_geom_bond_atom_site_label_2
_geom_bond_site_symmetry_2
_geom_bond_distance
_geom_bond_publ_flag
K1 N1' . 2.571(19) ?
K1 N1 . 2.772(3) y
K1 O5 . 2.797(2) y
K1 O4 . 2.831(3) y
K1 O3 . 2.832(3) y
K1 O1 . 2.835(3) y
K1 O2 . 2.846(3) y
K1 O6 . 2.959(3) y
K1 C16 . 3.432(4) ?
K1 C1' . 3.49(3) ?
N1 C1 . 1.369(5) ?
N1 C2 . 1.370(5) ?
C1 C9 . 1.374(6) ?
C1 H1 . 0.9500 ?
C2 C3 . 1.408(6) ?
C2 C7 . 1.427(5) ?
C3 C4 . 1.379(5) ?
C3 C8 . 1.489(6) ?
C4 C5 . 1.393(6) ?
C4 H4 . 0.9500 ?
C5 C6 . 1.365(6) ?
C5 H5 . 0.9500 ?
C6 C7 . 1.403(5) ?
C6 H6 . 0.9500 ?
C7 C9 . 1.405(5) ?
C8 H8A . 0.9800 ?
C8 H8B . 0.9800 ?
C8 H8C . 0.9800 ?
C9 H9 . 0.9500 ?
N1' C1' . 1.374(19) ?
N1' C2' . 1.374(18) ?
C1' C9' . 1.375(11) ?
C1' H1' . 0.9500 ?
C2' C3' . 1.407(19) ?
C2' C7' . 1.429(18) ?
C3' C4' . 1.376(18) ?
C3' C8' . 1.500(18) ?
C4' C5' . 1.398(19) ?
C4' H4' . 0.9500 ?
C5' C6' . 1.358(19) ?
C5' H5' . 0.9500 ?
C6' C7' . 1.406(18) ?
C6' H6' . 0.9500 ?
C7' C9' . 1.396(18) ?
C8' H8D . 0.9800 ?
C8' H8E . 0.9800 ?
C8' H8F . 0.9800 ?
C9' H9' . 0.9500 ?
O1 C21 . 1.406(6) ?
O1 C10 . 1.409(6) ?
C10 C11 . 1.493(8) ?
C10 H10A . 0.9900 ?
C10 H10B . 0.9900 ?
C11 O2 . 1.395(6) ?
C11 H11A . 0.9900 ?
C11 H11B . 0.9900 ?
O2 C12 . 1.418(6) ?
C12 C13 . 1.495(8) ?
C12 H12A . 0.9900 ?
C12 H12B . 0.9900 ?
C13 O3 . 1.372(5) ?
C13 H13A . 0.9900 ?
C13 H13B . 0.9900 ?
O3 C14 . 1.410(5) ?
C14 C15 . 1.480(7) ?
C14 H14A . 0.9900 ?
C14 H14B . 0.9900 ?
C15 O4 . 1.408(5) ?
C15 H15A . 0.9900 ?
C15 H15B . 0.9900 ?
O4 C16 . 1.406(5) ?
C16 C17 . 1.489(6) ?
C16 H16A . 0.9900 ?
C16 H16B . 0.9900 ?
C17 O5 . 1.400(4) ?
C17 H17A . 0.9900 ?
C17 H17B . 0.9900 ?
O5 C18 . 1.403(4) ?
C18 C19 . 1.484(6) ?
C18 H18A . 0.9900 ?
C18 H18B . 0.9900 ?
C19 O6 . 1.403(5) ?
C19 H19A . 0.9900 ?
C19 H19B . 0.9900 ?
O6 C20 . 1.399(5) ?
C20 C21 . 1.460(9) ?
C20 H20A . 0.9900 ?
C20 H20B . 0.9900 ?
C21 H21A . 0.9900 ?
C21 H21B . 0.9900 ?

loop_
_geom_torsion_atom_site_label_1
_geom_torsion_atom_site_label_2
_geom_torsion_atom_site_label_3
_geom_torsion_atom_site_label_4
_geom_torsion_site_symmetry_1
_geom_torsion_site_symmetry_2
_geom_torsion_site_symmetry_3
_geom_torsion_site_symmetry_4
_geom_torsion
_geom_torsion_publ_flag
C2 N1 C1 C9 . . . . 0.0(8) ?
K1 N1 C1 C9 . . . . -176.0(3) ?
C1 N1 C2 C3 . . . . 179.4(12) ?
K1 N1 C2 C3 . . . . -6(2) ?
C1 N1 C2 C7 . . . . 0.1(12) ?
K1 N1 C2 C7 . . . . 174.9(3) ?
N1 C2 C3 C4 . . . . 179.6(10) ?
C7 C2 C3 C4 . . . . -1.1(16) ?
N1 C2 C3 C8 . . . . 1.0(18) ?
C7 C2 C3 C8 . . . . -179.7(9) ?
C2 C3 C4 C5 . . . . 0.7(9) ?
C8 C3 C4 C5 . . . . 179.2(5) ?
C3 C4 C5 C6 . . . . 0.4(6) ?
C4 C5 C6 C7 . . . . -0.9(6) ?
C5 C6 C7 C9 . . . . -179.4(4) ?
C5 C6 C7 C2 . . . . 0.5(9) ?
N1 C2 C7 C6 . . . . 180.0(7) ?
C3 C2 C7 C6 . . . . 0.6(16) ?
N1 C2 C7 C9 . . . . -0.2(12) ?
C3 C2 C7 C9 . . . . -179.6(10) ?
N1 C1 C9 C7 . . . . -0.1(5) ?
C6 C7 C9 C1 . . . . 180.0(4) ?
C2 C7 C9 C1 . . . . 0.2(8) ?
C2' N1' C1' C9' . . . . -1(11) ?
K1 N1' C1' C9' . . . . -178(5) ?
C2' N1' C1' K1 . . . . 176(9) ?
C1' N1' C2' C3' . . . . 177(14) ?
K1 N1' C2' C3' . . . . -1E1(2) ?
C1' N1' C2' C7' . . . . 3(13) ?
K1 N1' C2' C7' . . . . 178(3) ?
N1' C2' C3' C4' . . . . -179(11) ?
C7' C2' C3' C4' . . . . -5(17) ?
N1' C2' C3' C8' . . . . -2(19) ?
C7' C2' C3' C8' . . . . 172(10) ?
C2' C3' C4' C5' . . . . 2(10) ?
C8' C3' C4' C5' . . . . -175(4) ?
C3' C4' C5' C6' . . . . 0(8) ?
C4' C5' C6' C7' . . . . 1(9) ?
C5' C6' C7' C9' . . . . -178(5) ?
C5' C6' C7' C2' . . . . -4(11) ?
N1' C2' C7' C9' . . . . -3(14) ?
C3' C2' C7' C9' . . . . -178(11) ?
N1' C2' C7' C6' . . . . -179(8) ?
C3' C2' C7' C6' . . . . 6(18) ?
N1' C1' C9' C7' . . . . -1(8) ?
K1 C1' C9' C7' . . . . -4(15) ?
C6' C7' C9' C1' . . . . 177(6) ?
C2' C7' C9' C1' . . . . 2(9) ?
C21 O1 C10 C11 . . . . 173.2(5) ?
K1 O1 C10 C11 . . . . 27.9(5) ?
O1 C10 C11 O2 . . . . -61.3(5) ?
C10 C11 O2 C12 . . . . -169.5(4) ?
C10 C11 O2 K1 . . . . 62.5(4) ?
C11 O2 C12 C13 . . . . -179.4(4) ?
K1 O2 C12 C13 . . . . -53.7(5) ?
O2 C12 C13 O3 . . . . 63.4(5) ?
C12 C13 O3 C14 . . . . 177.2(4) ?
C12 C13 O3 K1 . . . . -42.7(5) ?
C13 O3 C14 C15 . . . . 179.1(4) ?
K1 O3 C14 C15 . . . . 37.7(5) ?
O3 C14 C15 O4 . . . . -68.6(5) ?
C14 C15 O4 C16 . . . . 176.2(3) ?
C14 C15 O4 K1 . . . . 62.8(4) ?
C15 O4 C16 C17 . . . . 172.0(3) ?
K1 O4 C16 C17 . . . . -70.7(3) ?
C15 O4 C16 K1 . . . . -117.2(3) ?
O4 C16 C17 O5 . . . . 63.9(4) ?
K1 C16 C17 O5 . . . . 14.5(3) ?
C16 C17 O5 C18 . . . . -173.5(3) ?
C16 C17 O5 K1 . . . . -20.2(4) ?
C17 O5 C18 C19 . . . . -169.7(3) ?
K1 O5 C18 C19 . . . . 38.6(4) ?
O5 C18 C19 O6 . . . . -60.4(4) ?
C18 C19 O6 C20 . . . . 176.4(4) ?
C18 C19 O6 K1 . . . . 53.1(4) ?
C19 O6 C20 C21 . . . . 176.8(4) ?
K1 O6 C20 C21 . . . . -58.3(5) ?
C10 O1 C21 C20 . . . . -179.1(5) ?
K1 O1 C21 C20 . . . . -34.3(7) ?
O6 C20 C21 O1 . . . . 63.7(7) ?

_cod_database_fobs_code 2243953
